data_7103041
loop_
_publ_author_name
'Richards, Philip I'
'Bickley, Jamie F'
'Boomishankar, Ramamoorthy'
'Steiner, Alexander'

_publ_section_title
;
 In situ recrystallisation of a coordination polymer with hemilabile
 linkers.
;
_journal_issue 14
_journal_name_full 'Chemical communications (Cambridge, England)'
_journal_page_first 1656
_journal_page_last 1658
_journal_paper_doi 10.1039/b718872b
_journal_year 2008
_chemical_formula_sum 'C18 H44 Ag3 Cl3 N9 O16 P3'
_chemical_formula_weight 1165.49
_chemical_name_systematic
;
?
;
_space_group_IT_number 15
_symmetry_cell_setting monoclinic
_symmetry_space_group_name_Hall '-C 2yc'
_symmetry_space_group_name_H-M 'C 1 2/c 1'
_atom_sites_solution_hydrogens geom
_atom_sites_solution_primary direct
_atom_sites_solution_secondary difmap
_audit_creation_method SHELXL-97
_cell_angle_alpha 90.00
_cell_angle_beta 101.206(3)
_cell_angle_gamma 90.00
_cell_formula_units_Z 4
_cell_length_a 22.012(3)
_cell_length_b 15.727(2)
_cell_length_c 11.7810(18)
_cell_measurement_temperature 150(2)
_cell_volume 4000.6(11)
_computing_structure_refinement 'SHELXL-97 (Sheldrick, 1997)'
_computing_structure_solution 'SHELXS-97 (Sheldrick, 1990)'
_diffrn_ambient_temperature 150(2)
_diffrn_measured_fraction_theta_full 0.992
_diffrn_measured_fraction_theta_max 0.992
_diffrn_measurement_device_type 'Bruker Smart Apex'
_diffrn_measurement_method omega
_diffrn_radiation_monochromator graphite
_diffrn_radiation_source 'fine-focus sealed tube'
_diffrn_radiation_type MoK\a
_diffrn_radiation_wavelength 0.71073
_diffrn_reflns_av_R_equivalents 0.0556
_diffrn_reflns_av_sigmaI/netI 0.0664
_diffrn_reflns_limit_h_max 26
_diffrn_reflns_limit_h_min -18
_diffrn_reflns_limit_k_max 16
_diffrn_reflns_limit_k_min -18
_diffrn_reflns_limit_l_max 12
_diffrn_reflns_limit_l_min -14
_diffrn_reflns_number 9793
_diffrn_reflns_theta_full 25.02
_diffrn_reflns_theta_max 25.02
_diffrn_reflns_theta_min 4.27
_exptl_absorpt_coefficient_mu 1.847
_exptl_absorpt_correction_T_max 1.000
_exptl_absorpt_correction_T_min 0.541
_exptl_absorpt_correction_type empirical
_exptl_crystal_colour colourless
_exptl_crystal_density_diffrn 1.935
_exptl_crystal_density_method 'not measured'
_exptl_crystal_description needle
_exptl_crystal_F_000 2320
_exptl_crystal_size_max 0.3
_exptl_crystal_size_mid 0.1
_exptl_crystal_size_min 0.1
_refine_diff_density_max 1.821
_refine_diff_density_min -1.235
_refine_diff_density_rms 0.138
_refine_ls_extinction_method none
_refine_ls_goodness_of_fit_ref 1.043
_refine_ls_hydrogen_treatment constr
_refine_ls_matrix_type full
_refine_ls_number_parameters 240
_refine_ls_number_reflns 3502
_refine_ls_number_restraints 0
_refine_ls_restrained_S_all 1.043
_refine_ls_R_factor_all 0.0555
_refine_ls_R_factor_gt 0.0432
_refine_ls_shift/su_max 0.001
_refine_ls_shift/su_mean 0.000
_refine_ls_structure_factor_coef Fsqd
_refine_ls_weighting_details 'calc w=1/[\s^2^(Fo^2^)+(0.0609P)^2^+5.8570P] where P=(Fo^2^+2Fc^2^)/3'
_refine_ls_weighting_scheme calc
_refine_ls_wR_factor_gt 0.1108
_refine_ls_wR_factor_ref 0.1181
_reflns_number_gt 2877
_reflns_number_total 3502
_reflns_threshold_expression >2sigma(I)
_cod_data_source_file b718872b.txt
_cod_data_source_block 2
_cod_original_sg_symbol_H-M C2/c
_cod_database_code 7103041

loop_
_symmetry_equiv_pos_as_xyz
'x, y, z'
'-x, y, -z+1/2'
'x+1/2, y+1/2, z'
'-x+1/2, y+1/2, -z+1/2'
'-x, -y, -z'
'x, -y, z-1/2'
'-x+1/2, -y+1/2, -z'
'x+1/2, -y+1/2, z-1/2'

loop_
_atom_site_label
_atom_site_type_symbol
_atom_site_fract_x
_atom_site_fract_y
_atom_site_fract_z
_atom_site_U_iso_or_equiv
_atom_site_adp_type
_atom_site_occupancy
_atom_site_symmetry_multiplicity
_atom_site_calc_flag
_atom_site_refinement_flags
_atom_site_disorder_assembly
_atom_site_disorder_group
Ag1 Ag 0.853462(19) 0.67711(3) 0.30529(4) 0.03338(17) Uani 1 1 d . . .
Ag2 Ag 1.0000 1.03916(3) 0.2500 0.02132(17) Uani 1 2 d S . .
P1 P 1.0000 0.68977(11) 0.2500 0.0179(4) Uani 1 2 d S . .
P2 P 0.95667(6) 0.84507(8) 0.32320(10) 0.0164(3) Uani 1 1 d . . .
N1 N 0.94586(18) 0.7476(2) 0.2848(3) 0.0194(9) Uani 1 1 d . . .
N2 N 1.0000 0.8961(3) 0.2500 0.0186(12) Uani 1 2 d S . .
N10 N 0.96422(19) 0.6248(3) 0.1520(4) 0.0272(10) Uani 1 1 d . . .
H10 H 0.9811 0.5745 0.1468 0.06(2) Uiso 1 1 calc R . .
C11 C 0.9065(3) 0.6433(4) 0.0722(5) 0.0323(13) Uani 1 1 d . . .
H11A H 0.9088 0.6197 -0.0048 0.039 Uiso 1 1 calc R . .
H11B H 0.9018 0.7057 0.0639 0.039 Uiso 1 1 calc R . .
C12 C 0.8509(3) 0.6077(4) 0.1100(5) 0.0378(14) Uani 1 1 d . . .
H12 H 0.8116 0.6289 0.0728 0.045 Uiso 1 1 calc R . .
C13 C 0.8515(3) 0.5490(4) 0.1914(6) 0.0415(15) Uani 1 1 d . . .
H13A H 0.8897 0.5261 0.2309 0.050 Uiso 1 1 calc R . .
H13B H 0.8137 0.5299 0.2101 0.050 Uiso 1 1 calc R . .
N20 N 0.88782(17) 0.8857(3) 0.3119(3) 0.0191(9) Uani 1 1 d . . .
H20 H 0.8813 0.9211 0.3661 0.06(2) Uiso 1 1 calc R . .
C21 C 0.8366(2) 0.8671(3) 0.2176(4) 0.0296(12) Uani 1 1 d . . .
H21A H 0.8530 0.8422 0.1525 0.035 Uiso 1 1 calc R . .
H21B H 0.8152 0.9208 0.1902 0.035 Uiso 1 1 calc R . .
C22 C 0.7900(3) 0.8059(4) 0.2522(6) 0.0373(14) Uani 1 1 d . . .
H22 H 0.7614 0.7798 0.1915 0.045 Uiso 1 1 calc R . .
C23 C 0.7856(3) 0.7861(4) 0.3580(6) 0.0463(17) Uani 1 1 d . . .
H23A H 0.8132 0.8108 0.4215 0.056 Uiso 1 1 calc R . .
H23B H 0.7549 0.7471 0.3714 0.056 Uiso 1 1 calc R . .
N30 N 0.98838(19) 0.8604(3) 0.4592(3) 0.0200(9) Uani 1 1 d . . .
H30 H 1.0173 0.8994 0.4771 0.12(4) Uiso 1 1 calc R . .
C31 C 0.9698(2) 0.8108(3) 0.5515(4) 0.0211(11) Uani 1 1 d . . .
H31A H 1.0075 0.7879 0.6021 0.025 Uiso 1 1 calc R . .
H31B H 0.9447 0.7618 0.5164 0.025 Uiso 1 1 calc R . .
C32 C 0.9335(2) 0.8590(3) 0.6243(4) 0.0223(11) Uani 1 1 d . . .
H32 H 0.9237 0.8309 0.6898 0.027 Uiso 1 1 calc R . .
C33 C 0.9137(2) 0.9388(3) 0.6043(4) 0.0251(11) Uani 1 1 d . . .
H33A H 0.9226 0.9690 0.5396 0.030 Uiso 1 1 calc R . .
H33B H 0.8907 0.9655 0.6548 0.030 Uiso 1 1 calc R . .
O1 O 0.8754(3) 0.6034(5) 0.4786(5) 0.106(3) Uani 1 1 d . . .
O2 O 0.7617(3) 0.5349(4) 0.4407(5) 0.0788(18) Uani 1 1 d . . .
Cl1 Cl 0.66942(5) 0.60740(8) 0.13262(10) 0.0241(3) Uani 1 1 d . . .
O11 O 0.6867(2) 0.6701(3) 0.0596(4) 0.0511(12) Uani 1 1 d . . .
O12 O 0.6939(2) 0.5264(3) 0.1085(4) 0.0493(12) Uani 1 1 d . . .
O13 O 0.60318(16) 0.5977(3) 0.1151(3) 0.0431(11) Uani 1 1 d . . .
O14 O 0.69274(18) 0.6286(3) 0.2504(3) 0.0392(10) Uani 1 1 d . . .
Cl2 Cl 1.0000 0.61328(12) 0.7500 0.0427(5) Uani 1 2 d S . .
O21 O 0.9993(3) 0.5611(3) 0.6514(4) 0.0738(18) Uani 1 1 d . . .
O22 O 0.9464(2) 0.6665(3) 0.7332(6) 0.0751(18) Uani 1 1 d . . .

loop_
_atom_site_aniso_label
_atom_site_aniso_U_11
_atom_site_aniso_U_22
_atom_site_aniso_U_33
_atom_site_aniso_U_23
_atom_site_aniso_U_13
_atom_site_aniso_U_12
Ag1 0.0295(3) 0.0301(3) 0.0415(3) -0.00170(18) 0.00925(19) -0.00920(18)
Ag2 0.0285(3) 0.0145(3) 0.0207(3) 0.000 0.0041(2) 0.000
P1 0.0189(9) 0.0127(8) 0.0215(8) 0.000 0.0021(7) 0.000
P2 0.0172(6) 0.0141(6) 0.0180(6) -0.0008(5) 0.0034(5) -0.0001(5)
N1 0.017(2) 0.015(2) 0.025(2) -0.0025(16) 0.0028(16) -0.0038(17)
N2 0.025(3) 0.014(3) 0.018(3) 0.000 0.008(2) 0.000
N10 0.023(2) 0.020(2) 0.038(2) -0.0086(19) 0.0044(19) -0.0006(18)
C11 0.037(3) 0.029(3) 0.028(3) -0.009(2) -0.002(2) -0.001(2)
C12 0.023(3) 0.036(3) 0.051(4) -0.020(3) -0.002(3) 0.001(3)
C13 0.024(3) 0.036(3) 0.065(4) -0.015(3) 0.010(3) -0.003(3)
N20 0.015(2) 0.022(2) 0.0209(19) -0.0049(17) 0.0029(15) 0.0008(17)
C21 0.026(3) 0.031(3) 0.028(3) -0.005(2) -0.002(2) 0.005(2)
C22 0.023(3) 0.034(3) 0.051(4) -0.020(3) -0.002(3) 0.001(2)
C23 0.030(3) 0.045(4) 0.070(5) -0.018(3) 0.025(3) -0.016(3)
N30 0.021(2) 0.017(2) 0.021(2) 0.0002(16) 0.0019(17) -0.0049(17)
C31 0.027(3) 0.014(2) 0.022(2) 0.0007(19) 0.003(2) 0.001(2)
C32 0.022(3) 0.024(3) 0.019(2) 0.001(2) 0.002(2) -0.006(2)
C33 0.030(3) 0.027(3) 0.018(2) -0.005(2) 0.002(2) -0.003(2)
O1 0.086(4) 0.151(6) 0.064(3) 0.058(4) -0.028(3) -0.073(4)
O2 0.051(3) 0.104(5) 0.075(4) 0.032(3) -0.003(3) -0.008(3)
Cl1 0.0194(6) 0.0275(7) 0.0238(6) -0.0007(5) 0.0004(5) -0.0028(5)
O11 0.070(3) 0.046(3) 0.035(2) 0.009(2) 0.004(2) -0.018(2)
O12 0.036(2) 0.036(2) 0.079(3) -0.016(2) 0.017(2) 0.0018(19)
O13 0.0150(19) 0.073(3) 0.039(2) -0.010(2) -0.0012(16) 0.003(2)
O14 0.037(2) 0.055(3) 0.0220(18) -0.0008(18) -0.0040(16) -0.014(2)
Cl2 0.0548(14) 0.0189(9) 0.0462(11) 0.000 -0.0108(10) 0.000
O21 0.141(6) 0.034(3) 0.045(3) -0.007(2) 0.014(3) -0.035(3)
O22 0.043(3) 0.058(3) 0.118(5) 0.042(3) 0.000(3) 0.013(3)

loop_
_atom_type_symbol
_atom_type_description
_atom_type_scat_dispersion_real
_atom_type_scat_dispersion_imag
_atom_type_scat_source
C C 0.0033 0.0016 'International Tables Vol C Tables 4.2.6.8 and 6.1.1.4'
H H 0.0000 0.0000 'International Tables Vol C Tables 4.2.6.8 and 6.1.1.4'
N N 0.0061 0.0033 'International Tables Vol C Tables 4.2.6.8 and 6.1.1.4'
O O 0.0106 0.0060 'International Tables Vol C Tables 4.2.6.8 and 6.1.1.4'
P P 0.1023 0.0942 'International Tables Vol C Tables 4.2.6.8 and 6.1.1.4'
Cl Cl 0.1484 0.1585 'International Tables Vol C Tables 4.2.6.8 and 6.1.1.4'
Ag Ag -0.8971 1.1015 'International Tables Vol C Tables 4.2.6.8 and 6.1.1.4'

loop_
_geom_angle_atom_site_label_1
_geom_angle_atom_site_label_2
_geom_angle_atom_site_label_3
_geom_angle
_geom_angle_site_symmetry_1
_geom_angle_site_symmetry_3
_geom_angle_publ_flag
O1 Ag1 N1 106.76(16) . . ?
O1 Ag1 C13 92.9(3) . . ?
N1 Ag1 C13 104.88(18) . . ?
O1 Ag1 C23 99.2(3) . . ?
N1 Ag1 C23 106.13(18) . . ?
C13 Ag1 C23 141.6(2) . . ?
O1 Ag1 C22 130.1(3) . . ?
N1 Ag1 C22 92.57(17) . . ?
C13 Ag1 C22 126.5(2) . . ?
C23 Ag1 C22 30.9(2) . . ?
O1 Ag1 C12 123.3(3) . . ?
N1 Ag1 C12 88.68(17) . . ?
C13 Ag1 C12 31.0(2) . . ?
C23 Ag1 C12 128.9(2) . . ?
C22 Ag1 C12 102.2(2) . . ?
N2 Ag2 C33 98.57(13) . 5_776 ?
N2 Ag2 C33 98.57(13) . 6_575 ?
C33 Ag2 C33 162.9(3) 5_776 6_575 ?
N2 Ag2 C32 130.61(12) . 5_776 ?
C33 Ag2 C32 32.23(17) 5_776 5_776 ?
C33 Ag2 C32 130.69(17) 6_575 5_776 ?
N2 Ag2 C32 130.61(12) . 6_575 ?
C33 Ag2 C32 130.69(17) 5_776 6_575 ?
C33 Ag2 C32 32.23(17) 6_575 6_575 ?
C32 Ag2 C32 98.8(2) 5_776 6_575 ?
N1 P1 N1 111.4(3) 2_755 . ?
N1 P1 N10 117.0(2) 2_755 . ?
N1 P1 N10 104.8(2) . . ?
N1 P1 N10 104.8(2) 2_755 2_755 ?
N1 P1 N10 117.0(2) . 2_755 ?
N10 P1 N10 102.1(3) . 2_755 ?
N1 P2 N2 113.2(2) . . ?
N1 P2 N20 105.6(2) . . ?
N2 P2 N20 113.4(2) . . ?
N1 P2 N30 115.4(2) . . ?
N2 P2 N30 105.41(17) . . ?
N20 P2 N30 103.6(2) . . ?
P2 N1 P1 122.3(2) . . ?
P2 N1 Ag1 120.1(2) . . ?
P1 N1 Ag1 116.9(2) . . ?
P2 N2 P2 120.5(3) . 2_755 ?
P2 N2 Ag2 119.74(17) . . ?
P2 N2 Ag2 119.74(17) 2_755 . ?
C11 N10 P1 125.0(4) . . ?
N10 C11 C12 113.3(5) . . ?
C13 C12 C11 125.6(5) . . ?
C13 C12 Ag1 69.5(3) . . ?
C11 C12 Ag1 103.6(3) . . ?
C12 C13 Ag1 79.5(3) . . ?
C21 N20 P2 123.8(3) . . ?
N20 C21 C22 112.8(4) . . ?
C23 C22 C21 125.9(5) . . ?
C23 C22 Ag1 72.9(4) . . ?
C21 C22 Ag1 102.0(3) . . ?
C22 C23 Ag1 76.2(4) . . ?
C31 N30 P2 121.5(3) . . ?
N30 C31 C32 114.6(4) . . ?
C33 C32 C31 124.8(5) . . ?
C33 C32 Ag2 68.3(3) . 5_776 ?
C31 C32 Ag2 110.8(3) . 5_776 ?
C32 C33 Ag2 79.5(3) . 5_776 ?
Ag1 O1 O2 91.5(2) . . ?
Ag1 O1 O21 133.1(2) . . ?
O2 O1 O21 133.4(3) . . ?
O1 O2 O14 105.0(2) . . ?
O1 O2 O12 128.0(3) . 6_566 ?
O14 O2 O12 116.5(2) . 6_566 ?
O11 Cl1 O14 110.0(3) . . ?
O11 Cl1 O12 110.2(3) . . ?
O14 Cl1 O12 108.9(3) . . ?
O11 Cl1 O13 111.9(3) . . ?
O14 Cl1 O13 109.2(2) . . ?
O12 Cl1 O13 106.6(3) . . ?
Cl1 O14 O2 132.8(3) . . ?
O21 Cl2 O21 109.4(4) . 2_756 ?
O21 Cl2 O22 109.2(3) . 2_756 ?
O21 Cl2 O22 110.4(4) 2_756 2_756 ?
O21 Cl2 O22 110.4(4) . . ?
O21 Cl2 O22 109.2(3) 2_756 . ?
O22 Cl2 O22 108.3(5) 2_756 . ?
Cl2 O21 O1 106.1(4) . . ?

loop_
_geom_bond_atom_site_label_1
_geom_bond_atom_site_label_2
_geom_bond_distance
_geom_bond_site_symmetry_2
_geom_bond_publ_flag
Ag1 O1 2.315(5) . ?
Ag1 N1 2.370(4) . ?
Ag1 C13 2.416(6) . ?
Ag1 C23 2.432(6) . ?
Ag1 C22 2.472(6) . ?
Ag1 C12 2.537(6) . ?
Ag2 N2 2.250(5) . ?
Ag2 C33 2.325(5) 5_776 ?
Ag2 C33 2.325(5) 6_575 ?
Ag2 C32 2.461(5) 5_776 ?
Ag2 C32 2.461(5) 6_575 ?
P1 N1 1.614(4) 2_755 ?
P1 N1 1.614(4) . ?
P1 N10 1.627(4) . ?
P1 N10 1.627(4) 2_755 ?
P2 N1 1.603(4) . ?
P2 N2 1.618(3) . ?
P2 N20 1.627(4) . ?
P2 N30 1.636(4) . ?
N2 P2 1.618(3) 2_755 ?
N10 C11 1.455(7) . ?
C11 C12 1.491(8) . ?
C12 C13 1.330(9) . ?
N20 C21 1.451(6) . ?
C21 C22 1.518(8) . ?
C22 C23 1.306(9) . ?
N30 C31 1.459(6) . ?
C31 C32 1.488(7) . ?
C32 C33 1.335(7) . ?
C32 Ag2 2.461(5) 5_776 ?
C33 Ag2 2.325(5) 5_776 ?
O1 O2 2.682(8) . ?
O1 O21 3.143(8) . ?
O2 O14 2.860(6) . ?
O2 O12 2.865(7) 6_566 ?
Cl1 O11 1.408(4) . ?
Cl1 O14 1.422(4) . ?
Cl1 O12 1.432(4) . ?
Cl1 O13 1.440(4) . ?
Cl2 O21 1.419(5) . ?
Cl2 O21 1.419(5) 2_756 ?
Cl2 O22 1.429(5) 2_756 ?
Cl2 O22 1.429(5) . ?

loop_
_geom_hbond_atom_site_label_D
_geom_hbond_atom_site_label_H
_geom_hbond_atom_site_label_A
_geom_hbond_distance_DH
_geom_hbond_distance_HA
_geom_hbond_distance_DA
_geom_hbond_angle_DHA
_geom_hbond_site_symmetry_A
N10 H10 O21 0.88 2.17 3.025(6) 163.7 6_565
N20 H20 O12 0.88 2.40 3.108(6) 137.8 4_655
N30 H30 O13 0.88 2.24 2.897(5) 131.1 8_566
